data_7714887
loop_
_publ_author_name
'Ghanta, Rinku'
'Chowdhury, Tania'
'Ghosh, Avik'
'Das, Avijit K.'
'Chattopadhyay, Tanmay'

_publ_section_title
;
 Comparative analysis of Zn(II)-complexes as model metalloenzymes for
 mimicking Jack bean urease.
;
_journal_issue 5
_journal_name_full 'Dalton transactions (Cambridge, England : 2003)'
_journal_page_first 2373
_journal_page_last 2385
_journal_paper_doi 10.1039/d3dt03775d
_journal_volume 53
_journal_year 2024
_chemical_formula_moiety 'C15 H22 Cl2 N2 O Zn, H2 O'
_chemical_formula_sum 'C15 H24 Cl2 N2 O2 Zn'
_chemical_formula_weight 400.63
_space_group_crystal_system triclinic
_space_group_IT_number 2
_space_group_name_Hall '-P 1'
_space_group_name_H-M_alt 'P -1'
_atom_sites_solution_hydrogens mixed
_audit_creation_method SHELXL-2019/2
_audit_update_record
;
2023-12-10 deposited with the CCDC.	2024-01-02 downloaded from the CCDC.
;
_cell_angle_alpha 101.564(17)
_cell_angle_beta 98.128(15)
_cell_angle_gamma 109.610(16)
_cell_formula_units_Z 2
_cell_length_a 9.042(4)
_cell_length_b 10.150(5)
_cell_length_c 11.002(5)
_cell_measurement_reflns_used 5340
_cell_measurement_temperature 145(2)
_cell_measurement_theta_max 25.24
_cell_measurement_theta_min 2.21
_cell_volume 907.7(7)
_computing_cell_refinement 'SAINT V8.38A (Bruker, 2018)'
_computing_data_collection 'SAINT V8.38A (Bruker, 2018)'
_computing_data_reduction 'SAINT V8.38A (Bruker, 2018)'
_computing_structure_refinement 'SHELXL-2019/2 (Sheldrick, 2019)'
_computing_structure_solution 'olex2.solve 1.5 (Bourhis et al., 2015)'
_diffrn_ambient_temperature 145(2)
_diffrn_measured_fraction_theta_full 0.988
_diffrn_measured_fraction_theta_max 0.988
_diffrn_measurement_device_type 'Bruker SMART APEX2 area detector'
_diffrn_measurement_method '\w and \f scans'
_diffrn_radiation_type MoK\a
_diffrn_radiation_wavelength 0.71073
_diffrn_reflns_av_unetI/netI 0.0962
_diffrn_reflns_Laue_measured_fraction_full 0.988
_diffrn_reflns_Laue_measured_fraction_max 0.988
_diffrn_reflns_limit_h_max 10
_diffrn_reflns_limit_h_min -10
_diffrn_reflns_limit_k_max 11
_diffrn_reflns_limit_k_min -11
_diffrn_reflns_limit_l_max 12
_diffrn_reflns_limit_l_min -12
_diffrn_reflns_number 7973
_diffrn_reflns_point_group_measured_fraction_full 0.988
_diffrn_reflns_point_group_measured_fraction_max 0.988
_diffrn_reflns_theta_full 24.403
_diffrn_reflns_theta_max 24.403
_diffrn_reflns_theta_min 2.209
_diffrn_source 'fine-focus sealed tube'
_exptl_absorpt_coefficient_mu 1.654
_exptl_absorpt_correction_T_max 0.7452
_exptl_absorpt_correction_T_min 0.4388
_exptl_absorpt_correction_type multi-scan
_exptl_absorpt_process_details
;
SADABS-2016/2 (Bruker,2016/2) was used for absorption correction.
;
_exptl_crystal_colour 'light yellow'
_exptl_crystal_density_diffrn 1.466
_exptl_crystal_description block
_exptl_crystal_F_000 416
_exptl_crystal_size_max 0.350
_exptl_crystal_size_mid 0.320
_exptl_crystal_size_min 0.200
_refine_diff_density_max 2.432
_refine_diff_density_min -1.710
_refine_diff_density_rms 0.202
_refine_ls_extinction_method none
_refine_ls_goodness_of_fit_ref 1.163
_refine_ls_hydrogen_treatment constr
_refine_ls_matrix_type full
_refine_ls_number_parameters 200
_refine_ls_number_reflns 7973
_refine_ls_number_restraints 0
_refine_ls_restrained_S_all 1.163
_refine_ls_R_factor_all 0.0940
_refine_ls_R_factor_gt 0.0895
_refine_ls_shift/su_max 0.031
_refine_ls_shift/su_mean 0.004
_refine_ls_structure_factor_coef Fsqd
_refine_ls_weighting_details 'w=1/[\s^2^(Fo^2^)+(0.2000P)^2^] where P=(Fo^2^+2Fc^2^)/3'
_refine_ls_weighting_scheme calc
_refine_ls_wR_factor_gt 0.2628
_refine_ls_wR_factor_ref 0.2780
_reflns_Friedel_coverage 0.000
_reflns_number_gt 7240
_reflns_number_total 7973
_reflns_threshold_expression 'I > 2\s(I)'
_cod_data_source_file d3dt03775d2.cif
_cod_data_source_block shelx
_cod_depositor_comments 'Adding full bibliography for 7714887--7714888.cif.'
_cod_original_cell_volume 907.8(7)
_cod_database_code 7714887
_shelx_shelxl_version_number 2019/2
_shelx_space_group_comment
;
The symmetry employed for this shelxl refinement is uniquely defined
by the following loop, which should always be used as a source of
symmetry information in preference to the above space-group names.
They are only intended as comments.
;
_shelx_estimated_absorpt_t_min 0.595
_shelx_estimated_absorpt_t_max 0.733

loop_
_space_group_symop_operation_xyz
'x, y, z'
'-x, -y, -z'

loop_
_atom_site_label
_atom_site_type_symbol
_atom_site_fract_x
_atom_site_fract_y
_atom_site_fract_z
_atom_site_U_iso_or_equiv
_atom_site_adp_type
_atom_site_occupancy
_atom_site_site_symmetry_order
_atom_site_calc_flag
_atom_site_refinement_flags_posn
_atom_site_refinement_flags_adp
_atom_site_refinement_flags_occupancy
_atom_site_disorder_assembly
_atom_site_disorder_group
Zn1 Zn 0.37828(9) 0.71572(8) 0.59990(7) 0.0190(4) Uani 1 1 d . . . . .
Cl1 Cl 0.5765(2) 0.7505(2) 0.76238(18) 0.0335(6) Uani 1 1 d . . . . .
Cl2 Cl 0.1697(2) 0.7707(2) 0.65998(19) 0.0278(6) Uani 1 1 d . . . . .
N1 N 0.2961(7) 0.5068(7) 0.4888(6) 0.0220(14) Uani 1 1 d . . . . .
N2 N 0.1670(7) 0.2577(7) 0.7018(6) 0.0193(14) Uani 1 1 d . . . . .
H2 H 0.188448 0.180261 0.643703 0.023 Uiso 1 1 calc R U . . .
O1 O 0.4355(6) 0.8036(5) 0.4612(4) 0.0205(12) Uani 1 1 d . . . . .
C1 C 0.3184(10) 0.8583(9) 0.0302(8) 0.0271(18) Uani 1 1 d . . . . .
H1A H 0.211929 0.839798 -0.020814 0.041 Uiso 1 1 calc R U . . .
H1B H 0.386677 0.836647 -0.026205 0.041 Uiso 1 1 calc R U . . .
H1C H 0.368067 0.960408 0.079048 0.041 Uiso 1 1 calc R U . . .
C2 C 0.3003(8) 0.7621(9) 0.1214(7) 0.0214(17) Uani 1 1 d . . . . .
C3 C 0.2089(9) 0.6130(9) 0.0766(7) 0.0242(18) Uani 1 1 d . . . . .
H3 H 0.157393 0.571263 -0.011021 0.029 Uiso 1 1 calc R U . . .
C4 C 0.1937(9) 0.5265(8) 0.1607(7) 0.0235(17) Uani 1 1 d . . . . .
H4 H 0.133618 0.425183 0.128563 0.028 Uiso 1 1 calc R U . . .
C5 C 0.2649(8) 0.5841(8) 0.2933(7) 0.0174(16) Uani 1 1 d . . . . .
C6 C 0.3589(7) 0.7377(8) 0.3403(7) 0.0152(15) Uani 1 1 d . . . . .
C7 C 0.3734(7) 0.8244(8) 0.2512(7) 0.0158(15) Uani 1 1 d . . . . .
H7 H 0.433540 0.925892 0.280639 0.019 Uiso 1 1 calc R U . . .
C8 C 0.2469(8) 0.4787(8) 0.3669(7) 0.0183(16) Uani 1 1 d . . . . .
H8 H 0.193941 0.379393 0.321292 0.022 Uiso 1 1 calc R U . . .
C9 C 0.2831(10) 0.3831(8) 0.5434(7) 0.0233(17) Uani 1 1 d . . . . .
H9A H 0.390674 0.396486 0.591344 0.028 Uiso 1 1 calc R U . . .
H9B H 0.243997 0.292371 0.473988 0.028 Uiso 1 1 calc R U . . .
C10 C 0.1661(9) 0.3716(9) 0.6327(7) 0.0234(17) Uani 1 1 d . . . . .
H10A H 0.197691 0.466545 0.695493 0.028 Uiso 1 1 calc R U . . .
H10B H 0.055840 0.346298 0.582633 0.028 Uiso 1 1 calc R U . . .
C11 C 0.0021(8) 0.1889(9) 0.7276(8) 0.0246(18) Uani 1 1 d . . . . .
H11A H -0.080189 0.147857 0.646413 0.030 Uiso 1 1 calc R U . . .
H11B H -0.024402 0.263662 0.782876 0.030 Uiso 1 1 calc R U . . .
C12 C -0.0007(9) 0.0692(8) 0.7927(8) 0.0258(18) Uani 1 1 d . . . . .
H12A H -0.108002 0.027321 0.811502 0.031 Uiso 1 1 calc R U . . .
H12B H 0.017197 -0.009046 0.734329 0.031 Uiso 1 1 calc R U . . .
C13 C 0.1279(10) 0.1264(10) 0.9155(8) 0.034(2) Uani 1 1 d . . . . .
H13A H 0.127399 0.045577 0.953191 0.041 Uiso 1 1 calc R U . . .
H13B H 0.104531 0.197976 0.977335 0.041 Uiso 1 1 calc R U . . .
C14 C 0.2935(10) 0.1982(10) 0.8888(8) 0.031(2) Uani 1 1 d . . . . .
H14A H 0.375244 0.241538 0.970300 0.037 Uiso 1 1 calc R U . . .
H14B H 0.321922 0.123473 0.835588 0.037 Uiso 1 1 calc R U . . .
C15 C 0.2971(9) 0.3164(9) 0.8204(7) 0.0252(18) Uani 1 1 d . . . . .
H15A H 0.282866 0.397518 0.877927 0.030 Uiso 1 1 calc R U . . .
H15B H 0.403237 0.354640 0.798716 0.030 Uiso 1 1 calc R U . . .
O2 O -0.2478(6) -0.0521(6) 0.4518(5) 0.0237(12) Uani 1 1 d . . . . .
H12 H -0.248274 0.007006 0.407460 0.035 Uiso 1 1 d R U . . .
H11 H -0.353526 -0.100178 0.455111 0.035 Uiso 1 1 d R U . . .

loop_
_atom_site_aniso_label
_atom_site_aniso_U_11
_atom_site_aniso_U_22
_atom_site_aniso_U_33
_atom_site_aniso_U_23
_atom_site_aniso_U_13
_atom_site_aniso_U_12
Zn1 0.0233(6) 0.0181(6) 0.0194(6) 0.0094(4) 0.0063(4) 0.0094(4)
Cl1 0.0348(11) 0.0440(14) 0.0255(11) 0.0091(10) 0.0006(9) 0.0220(10)
Cl2 0.0292(10) 0.0287(12) 0.0341(11) 0.0139(9) 0.0134(9) 0.0159(9)
N1 0.025(3) 0.017(3) 0.034(4) 0.015(3) 0.014(3) 0.011(3)
N2 0.020(3) 0.024(3) 0.021(3) 0.011(3) 0.008(3) 0.012(3)
O1 0.022(3) 0.019(3) 0.019(3) 0.009(2) 0.001(2) 0.005(2)
C1 0.030(4) 0.029(5) 0.028(4) 0.019(4) 0.007(3) 0.011(4)
C2 0.020(3) 0.035(5) 0.019(4) 0.016(3) 0.011(3) 0.015(3)
C3 0.028(4) 0.028(5) 0.013(4) 0.003(3) -0.002(3) 0.010(4)
C4 0.030(4) 0.016(4) 0.026(4) 0.003(3) 0.009(3) 0.010(3)
C5 0.017(3) 0.024(4) 0.017(4) 0.010(3) 0.006(3) 0.012(3)
C6 0.011(3) 0.018(4) 0.022(4) 0.010(3) 0.007(3) 0.008(3)
C7 0.014(3) 0.015(4) 0.021(4) 0.006(3) 0.007(3) 0.007(3)
C8 0.024(4) 0.009(3) 0.026(4) 0.005(3) 0.012(3) 0.009(3)
C9 0.042(4) 0.014(4) 0.025(4) 0.012(3) 0.018(4) 0.017(3)
C10 0.030(4) 0.027(4) 0.022(4) 0.015(3) 0.008(3) 0.016(3)
C11 0.019(4) 0.029(5) 0.031(4) 0.018(4) 0.011(3) 0.009(3)
C12 0.023(4) 0.018(4) 0.044(5) 0.016(4) 0.017(4) 0.010(3)
C13 0.041(5) 0.043(5) 0.039(5) 0.032(4) 0.020(4) 0.024(4)
C14 0.035(4) 0.047(6) 0.025(4) 0.019(4) 0.011(4) 0.025(4)
C15 0.025(4) 0.028(5) 0.020(4) 0.003(3) 0.005(3) 0.008(3)
O2 0.024(3) 0.027(3) 0.027(3) 0.014(2) 0.011(2) 0.012(2)

loop_
_atom_type_symbol
_atom_type_description
_atom_type_scat_dispersion_real
_atom_type_scat_dispersion_imag
_atom_type_scat_source
C C 0.0033 0.0016 'International Tables Vol C Tables 4.2.6.8 and 6.1.1.4'
H H 0.0000 0.0000 'International Tables Vol C Tables 4.2.6.8 and 6.1.1.4'
Cl Cl 0.1484 0.1585 'International Tables Vol C Tables 4.2.6.8 and 6.1.1.4'
N N 0.0061 0.0033 'International Tables Vol C Tables 4.2.6.8 and 6.1.1.4'
O O 0.0106 0.0060 'International Tables Vol C Tables 4.2.6.8 and 6.1.1.4'
Zn Zn 0.2839 1.4301 'International Tables Vol C Tables 4.2.6.8 and 6.1.1.4'

loop_
_geom_angle_atom_site_label_1
_geom_angle_atom_site_label_2
_geom_angle_atom_site_label_3
_geom_angle
_geom_angle_site_symmetry_1
_geom_angle_site_symmetry_3
_geom_angle_publ_flag
O1 Zn1 N1 94.6(2) . . ?
O1 Zn1 Cl1 117.84(16) . . ?
N1 Zn1 Cl1 110.01(19) . . ?
O1 Zn1 Cl2 108.49(16) . . ?
N1 Zn1 Cl2 110.42(18) . . ?
Cl1 Zn1 Cl2 113.82(8) . . ?
C8 N1 C9 117.5(6) . . ?
C8 N1 Zn1 120.2(5) . . ?
C9 N1 Zn1 122.2(5) . . ?
C15 N2 C10 112.3(6) . . ?
C15 N2 C11 112.1(5) . . ?
C10 N2 C11 109.6(6) . . ?
C15 N2 H2 107.6 . . ?
C10 N2 H2 107.6 . . ?
C11 N2 H2 107.6 . . ?
C6 O1 Zn1 121.9(4) . . ?
C2 C1 H1A 109.5 . . ?
C2 C1 H1B 109.5 . . ?
H1A C1 H1B 109.5 . . ?
C2 C1 H1C 109.5 . . ?
H1A C1 H1C 109.5 . . ?
H1B C1 H1C 109.5 . . ?
C3 C2 C7 120.2(7) . . ?
C3 C2 C1 120.4(7) . . ?
C7 C2 C1 119.5(7) . . ?
C4 C3 C2 119.8(7) . . ?
C4 C3 H3 120.1 . . ?
C2 C3 H3 120.1 . . ?
C3 C4 C5 122.3(7) . . ?
C3 C4 H4 118.8 . . ?
C5 C4 H4 118.8 . . ?
C4 C5 C8 115.7(7) . . ?
C4 C5 C6 118.2(6) . . ?
C8 C5 C6 125.9(6) . . ?
O1 C6 C7 117.8(6) . . ?
O1 C6 C5 123.9(6) . . ?
C7 C6 C5 118.3(6) . . ?
C2 C7 C6 121.2(7) . . ?
C2 C7 H7 119.4 . . ?
C6 C7 H7 119.4 . . ?
N1 C8 C5 126.2(7) . . ?
N1 C8 H8 116.9 . . ?
C5 C8 H8 116.9 . . ?
N1 C9 C10 110.1(6) . . ?
N1 C9 H9A 109.6 . . ?
C10 C9 H9A 109.6 . . ?
N1 C9 H9B 109.6 . . ?
C10 C9 H9B 109.6 . . ?
H9A C9 H9B 108.2 . . ?
N2 C10 C9 110.8(6) . . ?
N2 C10 H10A 109.5 . . ?
C9 C10 H10A 109.5 . . ?
N2 C10 H10B 109.5 . . ?
C9 C10 H10B 109.5 . . ?
H10A C10 H10B 108.1 . . ?
N2 C11 C12 110.2(6) . . ?
N2 C11 H11A 109.6 . . ?
C12 C11 H11A 109.6 . . ?
N2 C11 H11B 109.6 . . ?
C12 C11 H11B 109.6 . . ?
H11A C11 H11B 108.1 . . ?
C13 C12 C11 111.4(7) . . ?
C13 C12 H12A 109.3 . . ?
C11 C12 H12A 109.4 . . ?
C13 C12 H12B 109.4 . . ?
C11 C12 H12B 109.4 . . ?
H12A C12 H12B 108.0 . . ?
C12 C13 C14 109.9(7) . . ?
C12 C13 H13A 109.7 . . ?
C14 C13 H13A 109.7 . . ?
C12 C13 H13B 109.7 . . ?
C14 C13 H13B 109.7 . . ?
H13A C13 H13B 108.2 . . ?
C15 C14 C13 111.9(7) . . ?
C15 C14 H14A 109.2 . . ?
C13 C14 H14A 109.2 . . ?
C15 C14 H14B 109.2 . . ?
C13 C14 H14B 109.2 . . ?
H14A C14 H14B 107.9 . . ?
N2 C15 C14 110.9(7) . . ?
N2 C15 H15A 109.5 . . ?
C14 C15 H15A 109.5 . . ?
N2 C15 H15B 109.5 . . ?
C14 C15 H15B 109.5 . . ?
H15A C15 H15B 108.1 . . ?
H12 O2 H11 107.3 . . ?

loop_
_geom_bond_atom_site_label_1
_geom_bond_atom_site_label_2
_geom_bond_distance
_geom_bond_site_symmetry_2
_geom_bond_publ_flag
Zn1 O1 1.963(5) . ?
Zn1 N1 2.047(6) . ?
Zn1 Cl1 2.225(2) . ?
Zn1 Cl2 2.284(2) . ?
N1 C8 1.293(10) . ?
N1 C9 1.474(9) . ?
N2 C15 1.492(10) . ?
N2 C10 1.506(9) . ?
N2 C11 1.515(9) . ?
N2 H2 1.0000 . ?
O1 C6 1.330(9) . ?
C1 C2 1.522(10) . ?
C1 H1A 0.9800 . ?
C1 H1B 0.9800 . ?
C1 H1C 0.9800 . ?
C2 C3 1.401(11) . ?
C2 C7 1.402(10) . ?
C3 C4 1.388(11) . ?
C3 H3 0.9500 . ?
C4 C5 1.423(11) . ?
C4 H4 0.9500 . ?
C5 C8 1.448(10) . ?
C5 C6 1.443(10) . ?
C6 C7 1.434(10) . ?
C7 H7 0.9500 . ?
C8 H8 0.9500 . ?
C9 C10 1.535(10) . ?
C9 H9A 0.9900 . ?
C9 H9B 0.9900 . ?
C10 H10A 0.9900 . ?
C10 H10B 0.9900 . ?
C11 C12 1.524(11) . ?
C11 H11A 0.9900 . ?
C11 H11B 0.9900 . ?
C12 C13 1.518(12) . ?
C12 H12A 0.9900 . ?
C12 H12B 0.9900 . ?
C13 C14 1.529(12) . ?
C13 H13A 0.9900 . ?
C13 H13B 0.9900 . ?
C14 C15 1.533(11) . ?
C14 H14A 0.9900 . ?
C14 H14B 0.9900 . ?
C15 H15A 0.9900 . ?
C15 H15B 0.9900 . ?
O2 H12 0.8467 . ?
O2 H11 0.9257 . ?

loop_
_geom_torsion_atom_site_label_1
_geom_torsion_atom_site_label_2
_geom_torsion_atom_site_label_3
_geom_torsion_atom_site_label_4
_geom_torsion
_geom_torsion_site_symmetry_1
_geom_torsion_site_symmetry_2
_geom_torsion_site_symmetry_3
_geom_torsion_site_symmetry_4
_geom_torsion_publ_flag
C7 C2 C3 C4 -1.4(11) . . . . ?
C1 C2 C3 C4 179.9(7) . . . . ?
C2 C3 C4 C5 1.6(12) . . . . ?
C3 C4 C5 C8 -176.1(7) . . . . ?
C3 C4 C5 C6 -1.4(11) . . . . ?
Zn1 O1 C6 C7 161.7(5) . . . . ?
Zn1 O1 C6 C5 -19.5(9) . . . . ?
C4 C5 C6 O1 -177.8(7) . . . . ?
C8 C5 C6 O1 -3.7(11) . . . . ?
C4 C5 C6 C7 1.0(10) . . . . ?
C8 C5 C6 C7 175.2(7) . . . . ?
C3 C2 C7 C6 1.1(10) . . . . ?
C1 C2 C7 C6 179.8(6) . . . . ?
O1 C6 C7 C2 178.0(6) . . . . ?
C5 C6 C7 C2 -0.9(10) . . . . ?
C9 N1 C8 C5 -172.9(7) . . . . ?
Zn1 N1 C8 C5 9.9(10) . . . . ?
C4 C5 C8 N1 -177.1(7) . . . . ?
C6 C5 C8 N1 8.6(12) . . . . ?
C8 N1 C9 C10 -116.3(7) . . . . ?
Zn1 N1 C9 C10 60.9(8) . . . . ?
C15 N2 C10 C9 86.0(8) . . . . ?
C11 N2 C10 C9 -148.7(6) . . . . ?
N1 C9 C10 N2 -173.0(6) . . . . ?
C15 N2 C11 C12 -57.0(8) . . . . ?
C10 N2 C11 C12 177.7(6) . . . . ?
N2 C11 C12 C13 57.2(9) . . . . ?
C11 C12 C13 C14 -56.2(9) . . . . ?
C12 C13 C14 C15 54.7(10) . . . . ?
C10 N2 C15 C14 179.4(6) . . . . ?
C11 N2 C15 C14 55.6(8) . . . . ?
C13 C14 C15 N2 -54.6(9) . . . . ?
